data_7151996
loop_
_publ_author_name
'Alajarin, Mateo'
'Bonillo, Baltasar'
'Ortin, Maria-Mar'
'Orenes, Raul-Angel'
'Vidal, Angel'

_publ_section_title
;
 Unprecedented intramolecular [3 + 2] cycloadditions of
 azido-ketenimines and azido-carbodiimides. Synthesis of
 indolo[1,2-a]quinazolines and tetrazolo[5,1-b]quinazolines.
;
_journal_issue 19
_journal_name_full 'Organic &amp; biomolecular chemistry'
_journal_page_first 6741
_journal_page_last 6749
_journal_paper_doi 10.1039/c1ob05745f
_journal_volume 9
_journal_year 2011
_chemical_formula_sum 'C21 H14 N2'
_chemical_formula_weight 294.34
_chemical_name_systematic
;
?
;
_space_group_IT_number 15
_symmetry_cell_setting monoclinic
_symmetry_space_group_name_Hall '-C 2yc'
_symmetry_space_group_name_H-M 'C 1 2/c 1'
_atom_sites_solution_hydrogens geom
_atom_sites_solution_primary direct
_atom_sites_solution_secondary difmap
_audit_creation_method SHELXL-97
_cell_angle_alpha 90.00
_cell_angle_beta 107.390(2)
_cell_angle_gamma 90.00
_cell_formula_units_Z 8
_cell_length_a 27.199(3)
_cell_length_b 6.8079(8)
_cell_length_c 16.539(2)
_cell_measurement_reflns_used 4612
_cell_measurement_temperature 100(2)
_cell_measurement_theta_max 27.48
_cell_measurement_theta_min 2.58
_cell_volume 2922.5(6)
_computing_cell_refinement 'Bruker SAINT'
_computing_data_collection 'Bruker SMART'
_computing_data_reduction 'Bruker SAINT'
_computing_molecular_graphics 'BRUKER SHELXTL'
_computing_publication_material 'BRUKER SHELXTL'
_computing_structure_refinement 'SHELXL-97 (Sheldrick, 1997)'
_computing_structure_solution 'SHELXS-97 (Sheldrick, 1990)'
_diffrn_ambient_temperature 100(2)
_diffrn_detector_area_resol_mean 8.26
_diffrn_measured_fraction_theta_full 0.998
_diffrn_measured_fraction_theta_max 0.945
_diffrn_measurement_device_type 'Bruker SMART APEX CCD'
_diffrn_measurement_method \w-scan
_diffrn_radiation_monochromator graphite
_diffrn_radiation_source 'fine-focus sealed tube'
_diffrn_radiation_type MoK\a
_diffrn_radiation_wavelength 0.71073
_diffrn_reflns_av_R_equivalents 0.0302
_diffrn_reflns_av_sigmaI/netI 0.0248
_diffrn_reflns_limit_h_max 35
_diffrn_reflns_limit_h_min -35
_diffrn_reflns_limit_k_max 9
_diffrn_reflns_limit_k_min -8
_diffrn_reflns_limit_l_max 21
_diffrn_reflns_limit_l_min -21
_diffrn_reflns_number 16225
_diffrn_reflns_theta_full 27.00
_diffrn_reflns_theta_max 28.20
_diffrn_reflns_theta_min 2.58
_exptl_absorpt_coefficient_mu 0.079
_exptl_absorpt_correction_T_max 0.9960
_exptl_absorpt_correction_T_min 0.9843
_exptl_absorpt_correction_type multi-scan
_exptl_absorpt_process_details SADABS
_exptl_crystal_colour orange
_exptl_crystal_density_diffrn 1.338
_exptl_crystal_density_method 'not measured'
_exptl_crystal_description block
_exptl_crystal_F_000 1232
_exptl_crystal_size_max 0.20
_exptl_crystal_size_mid 0.17
_exptl_crystal_size_min 0.05
_refine_diff_density_max 0.284
_refine_diff_density_min -0.309
_refine_diff_density_rms 0.061
_refine_ls_extinction_method none
_refine_ls_goodness_of_fit_ref 1.143
_refine_ls_hydrogen_treatment Riding
_refine_ls_matrix_type full
_refine_ls_number_parameters 208
_refine_ls_number_reflns 3398
_refine_ls_number_restraints 6
_refine_ls_restrained_S_all 1.142
_refine_ls_R_factor_all 0.0602
_refine_ls_R_factor_gt 0.0540
_refine_ls_shift/su_max 0.000
_refine_ls_shift/su_mean 0.000
_refine_ls_structure_factor_coef Fsqd
_refine_ls_weighting_details 'calc w=1/[\s^2^(Fo^2^)+(0.0556P)^2^+2.1937P] where P=(Fo^2^+2Fc^2^)/3'
_refine_ls_weighting_scheme calc
_refine_ls_wR_factor_gt 0.1222
_refine_ls_wR_factor_ref 0.1259
_reflns_number_gt 3073
_reflns_number_total 3398
_reflns_threshold_expression >2sigma(I)
_cod_data_source_file c1ob05745f.txt
_cod_data_source_block moa155s
_cod_depositor_comments
;
The following automatic conversions were performed:

'_symmetry_cell_setting' value 'Monoclinic' changed to 'monoclinic'
according to /home/saulius/struct/CIF-dictionaries/cif_core.dic
dictionary named 'cif_core.dic' version 2.4.1 from 2010-06-29.

Automatic conversion script
Id: cif_fix_values 1715 2011-07-08 13:25:40Z adriana 
;
_cod_original_cell_volume 2922.6(6)
_cod_original_sg_symbol_H-M 'C 2/c'
_cod_database_code 7151996

loop_
_symmetry_equiv_pos_as_xyz
'x, y, z'
'-x, y, -z+1/2'
'x+1/2, y+1/2, z'
'-x+1/2, y+1/2, -z+1/2'
'-x, -y, -z'
'x, -y, z-1/2'
'-x+1/2, -y+1/2, -z'
'x+1/2, -y+1/2, z-1/2'

loop_
_atom_site_label
_atom_site_type_symbol
_atom_site_fract_x
_atom_site_fract_y
_atom_site_fract_z
_atom_site_U_iso_or_equiv
_atom_site_adp_type
_atom_site_occupancy
_atom_site_symmetry_multiplicity
_atom_site_calc_flag
_atom_site_refinement_flags
N1 N 0.04832(5) 0.23675(17) 0.03060(7) 0.0181(3) Uani 1 1 d .
N2 N 0.04249(5) 0.27405(18) 0.17448(8) 0.0206(3) Uani 1 1 d .
C1 C -0.08745(6) 0.3010(2) 0.02239(10) 0.0257(3) Uani 1 1 d D
H1 H -0.1066 0.3224 0.0611 0.031 Uiso 1 1 calc R
C2 C -0.11264(6) 0.2886(2) -0.06310(11) 0.0283(4) Uani 1 1 d D
H2 H -0.1490 0.3021 -0.0836 0.034 Uiso 1 1 calc R
C3 C -0.08426(6) 0.2561(2) -0.11893(10) 0.0286(4) Uani 1 1 d D
H3 H -0.1018 0.2457 -0.1778 0.034 Uiso 1 1 calc R
C4 C -0.03132(6) 0.2383(2) -0.09135(9) 0.0249(3) Uani 1 1 d D
H4 H -0.0128 0.2167 -0.1309 0.030 Uiso 1 1 calc R
C5 C -0.00509(6) 0.25234(19) -0.00463(9) 0.0190(3) Uani 1 1 d D
C6 C -0.03377(5) 0.2823(2) 0.05259(9) 0.0213(3) Uani 1 1 d D
C7 C 0.07117(5) 0.25024(19) 0.11968(8) 0.0174(3) Uani 1 1 d .
C8 C -0.00712(5) 0.2896(2) 0.14172(9) 0.0225(3) Uani 1 1 d .
H8 H -0.0272 0.3069 0.1794 0.027 Uiso 1 1 calc R
C11 C 0.08781(5) 0.20537(19) -0.00584(9) 0.0187(3) Uani 1 1 d .
C16 C 0.13474(5) 0.20123(19) 0.06079(9) 0.0181(3) Uani 1 1 d .
C9 C 0.12377(5) 0.22854(19) 0.13932(9) 0.0176(3) Uani 1 1 d .
C12 C 0.08723(6) 0.1779(2) -0.09015(9) 0.0249(3) Uani 1 1 d .
H12 H 0.0558 0.1801 -0.1349 0.030 Uiso 1 1 calc R
C13 C 0.13362(6) 0.1474(2) -0.10643(10) 0.0280(4) Uani 1 1 d .
H13 H 0.1338 0.1251 -0.1630 0.034 Uiso 1 1 calc R
C14 C 0.18029(6) 0.1487(2) -0.04138(10) 0.0251(3) Uani 1 1 d .
H14 H 0.2117 0.1304 -0.0546 0.030 Uiso 1 1 calc R
C15 C 0.18135(6) 0.1760(2) 0.04161(9) 0.0211(3) Uani 1 1 d .
H15 H 0.2132 0.1777 0.0855 0.025 Uiso 1 1 calc R
C21 C 0.16161(5) 0.2300(2) 0.22411(9) 0.0170(3) Uani 1 1 d D
C22 C 0.20379(5) 0.1013(2) 0.24314(9) 0.0192(3) Uani 1 1 d D
H22 H 0.2064 0.0077 0.2021 0.023 Uiso 1 1 calc R
C23 C 0.24169(5) 0.1082(2) 0.32081(9) 0.0209(3) Uani 1 1 d D
H23 H 0.2702 0.0210 0.3321 0.025 Uiso 1 1 calc R
C24 C 0.23811(5) 0.2422(2) 0.38217(9) 0.0217(3) Uani 1 1 d D
H24 H 0.2643 0.2483 0.4351 0.026 Uiso 1 1 calc R
C25 C 0.19582(5) 0.3673(2) 0.36522(9) 0.0210(3) Uani 1 1 d D
H25 H 0.1928 0.4571 0.4074 0.025 Uiso 1 1 calc R
C26 C 0.15802(5) 0.3621(2) 0.28722(9) 0.0197(3) Uani 1 1 d D
H26 H 0.1294 0.4489 0.2765 0.024 Uiso 1 1 calc R

loop_
_atom_site_aniso_label
_atom_site_aniso_U_11
_atom_site_aniso_U_22
_atom_site_aniso_U_33
_atom_site_aniso_U_23
_atom_site_aniso_U_13
_atom_site_aniso_U_12
N1 0.0199(6) 0.0183(6) 0.0159(6) 0.0000(4) 0.0052(5) 0.0006(4)
N2 0.0191(6) 0.0236(6) 0.0209(6) -0.0011(5) 0.0088(5) -0.0011(5)
C1 0.0199(7) 0.0209(7) 0.0354(8) 0.0028(6) 0.0069(6) -0.0006(6)
C2 0.0182(7) 0.0217(7) 0.0387(9) 0.0052(6) -0.0010(6) -0.0014(6)
C3 0.0288(8) 0.0232(8) 0.0257(8) 0.0034(6) -0.0042(6) -0.0026(6)
C4 0.0264(8) 0.0230(7) 0.0221(7) 0.0007(6) 0.0026(6) 0.0003(6)
C5 0.0198(7) 0.0135(6) 0.0218(7) 0.0016(5) 0.0033(5) -0.0009(5)
C6 0.0197(7) 0.0179(7) 0.0257(7) 0.0018(5) 0.0058(6) -0.0017(5)
C7 0.0187(7) 0.0170(6) 0.0166(6) -0.0002(5) 0.0053(5) -0.0009(5)
C8 0.0187(7) 0.0266(7) 0.0246(7) -0.0008(6) 0.0099(6) -0.0018(6)
C11 0.0219(7) 0.0150(6) 0.0205(7) 0.0010(5) 0.0082(6) 0.0009(5)
C16 0.0224(7) 0.0140(6) 0.0193(7) 0.0004(5) 0.0086(5) 0.0007(5)
C9 0.0196(7) 0.0157(6) 0.0185(7) -0.0001(5) 0.0074(5) 0.0004(5)
C12 0.0312(8) 0.0250(7) 0.0184(7) 0.0006(6) 0.0072(6) 0.0010(6)
C13 0.0417(9) 0.0269(8) 0.0206(7) -0.0003(6) 0.0173(7) 0.0018(7)
C14 0.0299(8) 0.0222(7) 0.0297(8) 0.0009(6) 0.0185(6) 0.0023(6)
C15 0.0229(7) 0.0183(7) 0.0248(7) 0.0009(6) 0.0111(6) 0.0014(5)
C21 0.0159(6) 0.0180(6) 0.0183(6) 0.0008(5) 0.0068(5) -0.0024(5)
C22 0.0207(7) 0.0186(7) 0.0207(7) -0.0004(5) 0.0100(5) 0.0008(5)
C23 0.0171(7) 0.0235(7) 0.0230(7) 0.0043(6) 0.0075(5) 0.0024(5)
C24 0.0178(7) 0.0277(8) 0.0189(7) 0.0020(6) 0.0043(5) -0.0042(6)
C25 0.0217(7) 0.0230(7) 0.0198(7) -0.0036(5) 0.0082(6) -0.0031(5)
C26 0.0191(7) 0.0191(7) 0.0223(7) -0.0005(5) 0.0082(5) 0.0005(5)

loop_
_atom_type_symbol
_atom_type_description
_atom_type_scat_dispersion_real
_atom_type_scat_dispersion_imag
_atom_type_scat_source
C C 0.0033 0.0016 'International Tables Vol C Tables 4.2.6.8 and 6.1.1.4'
H H 0.0000 0.0000 'International Tables Vol C Tables 4.2.6.8 and 6.1.1.4'
N N 0.0061 0.0033 'International Tables Vol C Tables 4.2.6.8 and 6.1.1.4'

loop_
_geom_angle_atom_site_label_1
_geom_angle_atom_site_label_2
_geom_angle_atom_site_label_3
_geom_angle
C11 N1 C5 131.99(12)
C11 N1 C7 107.64(11)
C5 N1 C7 120.36(12)
C8 N2 C7 117.33(12)
C2 C1 C6 120.43(15)
C1 C2 C3 119.21(14)
C4 C3 C2 121.83(14)
C3 C4 C5 119.63(15)
N1 C5 C4 124.69(14)
N1 C5 C6 116.46(13)
C4 C5 C6 118.84(14)
C1 C6 C5 120.05(14)
C1 C6 C8 121.04(14)
C5 C6 C8 118.90(13)
N2 C7 C9 127.81(13)
N2 C7 N1 122.31(12)
C9 C7 N1 109.84(12)
N2 C8 C6 124.61(13)
N1 C11 C12 131.93(13)
N1 C11 C16 107.34(12)
C12 C11 C16 120.73(13)
C15 C16 C11 119.39(13)
C15 C16 C9 131.91(13)
C11 C16 C9 108.69(12)
C7 C9 C16 106.49(12)
C7 C9 C21 127.29(12)
C16 C9 C21 126.22(12)
C13 C12 C11 118.30(14)
C12 C13 C14 121.41(14)
C15 C14 C13 120.80(14)
C14 C15 C16 119.32(14)
C22 C21 C26 117.88(13)
C22 C21 C9 120.14(12)
C26 C21 C9 121.95(12)
C23 C22 C21 121.23(13)
C22 C23 C24 120.26(13)
C23 C24 C25 119.27(13)
C26 C25 C24 120.65(13)
C25 C26 C21 120.68(13)

loop_
_geom_bond_atom_site_label_1
_geom_bond_atom_site_label_2
_geom_bond_distance
N1 C11 1.3963(17)
N1 C5 1.3982(18)
N1 C7 1.4205(17)
N2 C8 1.2993(19)
N2 C7 1.3707(17)
C1 C2 1.377(2)
C1 C6 1.400(2)
C2 C3 1.387(2)
C3 C4 1.380(2)
C4 C5 1.401(2)
C5 C6 1.410(2)
C6 C8 1.436(2)
C7 C9 1.3772(19)
C11 C12 1.402(2)
C11 C16 1.415(2)
C16 C15 1.4063(19)
C16 C9 1.4291(18)
C9 C21 1.4708(19)
C12 C13 1.382(2)
C13 C14 1.397(2)
C14 C15 1.377(2)
C21 C22 1.4024(19)
C21 C26 1.4030(19)
C22 C23 1.387(2)
C23 C24 1.389(2)
C24 C25 1.391(2)
C25 C26 1.3892(19)

loop_
_geom_hbond_atom_site_label_D
_geom_hbond_atom_site_label_H
_geom_hbond_atom_site_label_A
_geom_hbond_distance_DH
_geom_hbond_distance_HA
_geom_hbond_distance_DA
_geom_hbond_angle_DHA
_geom_hbond_site_symmetry_A
C8 H8 N2 0.95 2.58 3.4535(19) 152.6 2

loop_
_geom_torsion_atom_site_label_1
_geom_torsion_atom_site_label_2
_geom_torsion_atom_site_label_3
_geom_torsion_atom_site_label_4
_geom_torsion
C6 C1 C2 C3 0.4(2)
C1 C2 C3 C4 -0.9(2)
C2 C3 C4 C5 0.3(2)
C11 N1 C5 C4 -0.1(2)
C7 N1 C5 C4 -179.07(13)
C11 N1 C5 C6 179.22(13)
C7 N1 C5 C6 0.27(18)
C3 C4 C5 N1 179.99(13)
C3 C4 C5 C6 0.7(2)
C2 C1 C6 C5 0.6(2)
C2 C1 C6 C8 -178.26(13)
N1 C5 C6 C1 179.52(12)
C4 C5 C6 C1 -1.1(2)
N1 C5 C6 C8 -1.63(19)
C4 C5 C6 C8 177.76(13)
C8 N2 C7 C9 -179.22(14)
C8 N2 C7 N1 -1.9(2)
C11 N1 C7 N2 -177.63(12)
C5 N1 C7 N2 1.55(19)
C11 N1 C7 C9 0.15(15)
C5 N1 C7 C9 179.33(12)
C7 N2 C8 C6 0.4(2)
C1 C6 C8 N2 -179.77(14)
C5 C6 C8 N2 1.4(2)
C5 N1 C11 C12 -0.4(3)
C7 N1 C11 C12 178.67(15)
C5 N1 C11 C16 -179.49(13)
C7 N1 C11 C16 -0.44(14)
N1 C11 C16 C15 -178.56(12)
C12 C11 C16 C15 2.2(2)
N1 C11 C16 C9 0.58(15)
C12 C11 C16 C9 -178.66(13)
N2 C7 C9 C16 177.83(13)
N1 C7 C9 C16 0.20(15)
N2 C7 C9 C21 -1.4(2)
N1 C7 C9 C21 -179.01(12)
C15 C16 C9 C7 178.51(14)
C11 C16 C9 C7 -0.48(15)
C15 C16 C9 C21 -2.3(2)
C11 C16 C9 C21 178.74(12)
N1 C11 C12 C13 -179.25(15)
C16 C11 C12 C13 -0.2(2)
C11 C12 C13 C14 -1.6(2)
C12 C13 C14 C15 1.5(2)
C13 C14 C15 C16 0.5(2)
C11 C16 C15 C14 -2.3(2)
C9 C16 C15 C14 178.78(14)
C7 C9 C21 C22 141.47(14)
C16 C9 C21 C22 -37.6(2)
C7 C9 C21 C26 -40.6(2)
C16 C9 C21 C26 140.31(14)
C26 C21 C22 C23 -2.1(2)
C9 C21 C22 C23 175.94(12)
C21 C22 C23 C24 0.9(2)
C22 C23 C24 C25 0.8(2)
C23 C24 C25 C26 -1.4(2)
C24 C25 C26 C21 0.3(2)
C22 C21 C26 C25 1.4(2)
C9 C21 C26 C25 -176.51(13)
